data_7063267
loop_
_publ_author_name
'Sinha, Goutam'
'Pramanik, Sayan'
'Jana, Debashis'
'Ghosh, Anirban'
'Mukhopadhyay, Chhanda'

_publ_section_title
;
 I2/DMSO-mediated substrate selective oxidation of tetrahydro
 indole-2,4-dione towards 4-hydroxy isatins and
 5,6-dihydro-1H-indole-2,4-dione derivatives
;
_journal_issue 28
_journal_name_full 'New Journal of Chemistry'
_journal_page_first 12544
_journal_page_last 12552
_journal_paper_doi 10.1039/D4NJ01583E
_journal_volume 48
_journal_year 2024
_chemical_formula_moiety 'C16 H16 Br N O2'
_chemical_formula_sum 'C16 H16 Br N O2'
_chemical_formula_weight 334.21
_space_group_crystal_system monoclinic
_space_group_IT_number 14
_space_group_name_Hall '-P 2ybc'
_space_group_name_H-M_alt 'P 1 21/c 1'
_atom_sites_solution_hydrogens geom
_atom_sites_solution_primary dual
_audit_creation_date 2023-03-31
_audit_creation_method
;
Olex2 1.5
(compiled 2023.03.06 svn.rbb2c1857 for OlexSys, GUI svn.r6748)
;
_audit_update_record
;
2023-11-07 deposited with the CCDC.	2024-06-14 downloaded from the CCDC.
;
_cell_angle_alpha 90
_cell_angle_beta 114.8270(10)
_cell_angle_gamma 90
_cell_formula_units_Z 4
_cell_length_a 11.3095(2)
_cell_length_b 10.9116(2)
_cell_length_c 13.1608(3)
_cell_measurement_reflns_used 9847
_cell_measurement_temperature 273.15
_cell_measurement_theta_max 25.13
_cell_measurement_theta_min 2.53
_cell_volume 1474.00(5)
_computing_cell_refinement 'SAINT V8.38A (Bruker, 2018)'
_computing_data_reduction 'SAINT V8.38A (Bruker, 2018)'
_computing_molecular_graphics 'Olex2 1.5 (Dolomanov et al., 2009)'
_computing_publication_material 'Olex2 1.5 (Dolomanov et al., 2009)'
_computing_structure_refinement 'SHELXL 2018/3 (Sheldrick, 2015)'
_computing_structure_solution 'SHELXT 2018/2 (Sheldrick, 2018)'
_diffrn_ambient_temperature 273.15
_diffrn_measured_fraction_theta_full 0.998
_diffrn_measured_fraction_theta_max 0.998
_diffrn_measurement_device_type 'Bruker D8 QUEST SC-XRD'
_diffrn_measurement_method '\f and \w scans'
_diffrn_radiation_type MoK\a
_diffrn_radiation_wavelength 0.71073
_diffrn_reflns_av_R_equivalents 0.0546
_diffrn_reflns_av_unetI/netI 0.0222
_diffrn_reflns_Laue_measured_fraction_full 0.998
_diffrn_reflns_Laue_measured_fraction_max 0.998
_diffrn_reflns_limit_h_max 15
_diffrn_reflns_limit_h_min -15
_diffrn_reflns_limit_k_max 14
_diffrn_reflns_limit_k_min -14
_diffrn_reflns_limit_l_max 17
_diffrn_reflns_limit_l_min -17
_diffrn_reflns_number 58867
_diffrn_reflns_point_group_measured_fraction_full 0.998
_diffrn_reflns_point_group_measured_fraction_max 0.998
_diffrn_reflns_theta_full 25.242
_diffrn_reflns_theta_max 28.753
_diffrn_reflns_theta_min 1.984
_diffrn_source_current 1.0
_diffrn_source_power 0.05
_diffrn_source_voltage 50.0
_diffrn_standards_number 0
_exptl_absorpt_coefficient_mu 2.789
_exptl_absorpt_correction_T_max 0.5635
_exptl_absorpt_correction_T_min 0.3048
_exptl_absorpt_correction_type multi-scan
_exptl_absorpt_process_details
;
SADABS-2016/2 (Bruker,2016/2) was used for absorption correction.
wR2(int) was 0.1150 before and 0.0573 after correction.
The Ratio of minimum to maximum transmission is 0.5409.
The \l/2 correction factor is Not present.
;
_exptl_crystal_colour 'clear light orange'
_exptl_crystal_colour_lustre clear
_exptl_crystal_colour_modifier light
_exptl_crystal_colour_primary orange
_exptl_crystal_density_diffrn 1.506
_exptl_crystal_description block
_exptl_crystal_F_000 680
_exptl_crystal_size_max 0.45
_exptl_crystal_size_mid 0.378
_exptl_crystal_size_min 0.265
_refine_diff_density_max 0.300
_refine_diff_density_min -0.445
_refine_diff_density_rms 0.048
_refine_ls_extinction_method none
_refine_ls_goodness_of_fit_ref 1.027
_refine_ls_hydrogen_treatment constr
_refine_ls_matrix_type full
_refine_ls_number_parameters 183
_refine_ls_number_reflns 3816
_refine_ls_number_restraints 0
_refine_ls_restrained_S_all 1.027
_refine_ls_R_factor_all 0.0512
_refine_ls_R_factor_gt 0.0324
_refine_ls_shift/su_max 0.001
_refine_ls_shift/su_mean 0.000
_refine_ls_structure_factor_coef Fsqd
_refine_ls_weighting_details 'w=1/[\s^2^(Fo^2^)+(0.0299P)^2^+0.8127P] where P=(Fo^2^+2Fc^2^)/3'
_refine_ls_weighting_scheme calc
_refine_ls_wR_factor_gt 0.0730
_refine_ls_wR_factor_ref 0.0817
_reflns_Friedel_coverage 0.000
_reflns_number_gt 2894
_reflns_number_total 3816
_reflns_threshold_expression 'I > 2\s(I)'
_cod_data_source_file d4nj01583e2.cif
_cod_data_source_block kpgss2
_cod_depositor_comments 'Adding full bibliography for 7063265--7063267.cif.'
_cod_database_code 7063267
_shelx_shelxl_version_number 2018/3
_shelx_space_group_comment
;
The symmetry employed for this shelxl refinement is uniquely defined
by the following loop, which should always be used as a source of
symmetry information in preference to the above space-group names.
They are only intended as comments.
;
_shelx_estimated_absorpt_t_max 0.525
_shelx_estimated_absorpt_t_min 0.367
_olex2_refinement_description
;
1. Fixed Uiso
 At 1.2 times of:
  All C(H) groups, All C(H,H) groups
 At 1.5 times of:
  All C(H,H,H) groups
2.a Secondary CH2 refined with riding coordinates:
 C2(H2A,H2B), C6(H6A,H6B), C10(H10A,H10B)
2.b Aromatic/amide H refined with riding coordinates:
 C12(H12), C14(H14), C15(H15), C16(H16)
2.c Idealised Me refined as rotating group:
 C8(H8A,H8B,H8C), C9(H9A,H9B,H9C)
;
_olex2_submission_special_instructions 'No special instructions were received'

loop_
_space_group_symop_operation_xyz
'x, y, z'
'-x, y+1/2, -z+1/2'
'-x, -y, -z'
'x, -y-1/2, z-1/2'

loop_
_atom_site_label
_atom_site_type_symbol
_atom_site_fract_x
_atom_site_fract_y
_atom_site_fract_z
_atom_site_U_iso_or_equiv
_atom_site_adp_type
_atom_site_occupancy
_atom_site_site_symmetry_order
_atom_site_calc_flag
_atom_site_refinement_flags_posn
_atom_site_refinement_flags_adp
_atom_site_refinement_flags_occupancy
_atom_site_disorder_assembly
_atom_site_disorder_group
Br1 Br 0.15103(3) 0.40426(3) 0.97916(2) 0.06455(11) Uani 1 1 d . . . . .
O1 O 0.09976(17) 0.37445(15) 0.56726(15) 0.0593(4) Uani 1 1 d . . . . .
O2 O 0.40835(19) 0.59062(15) 0.38820(15) 0.0630(5) Uani 1 1 d . . . . .
N1 N 0.20361(15) 0.56111(14) 0.62419(13) 0.0361(3) Uani 1 1 d . . . . .
C1 C 0.1691(2) 0.45427(19) 0.55913(17) 0.0428(4) Uani 1 1 d . . . . .
C2 C 0.2346(2) 0.4620(2) 0.47976(18) 0.0483(5) Uani 1 1 d . . . . .
H2A H 0.295240 0.394813 0.491954 0.058 Uiso 1 1 calc R U . . .
H2B H 0.170831 0.460903 0.402352 0.058 Uiso 1 1 calc R U . . .
C3 C 0.3042(2) 0.58213(18) 0.50911(16) 0.0399(4) Uani 1 1 d . . . . .
C4 C 0.28412(18) 0.63536(17) 0.59259(15) 0.0343(4) Uani 1 1 d . . . . .
C5 C 0.3852(2) 0.6391(2) 0.46156(17) 0.0440(5) Uani 1 1 d . . . . .
C6 C 0.4349(2) 0.76541(19) 0.50507(18) 0.0460(5) Uani 1 1 d . . . . .
H6A H 0.371283 0.825043 0.459113 0.055 Uiso 1 1 calc R U . . .
H6B H 0.514558 0.779577 0.496017 0.055 Uiso 1 1 calc R U . . .
C7 C 0.46237(19) 0.78858(18) 0.62820(17) 0.0407(4) Uani 1 1 d . . . . .
C8 C 0.4904(2) 0.9248(2) 0.6556(2) 0.0549(6) Uani 1 1 d . . . . .
H8A H 0.414427 0.971963 0.611308 0.082 Uiso 1 1 calc R U . . .
H8B H 0.561797 0.949860 0.639127 0.082 Uiso 1 1 calc R U . . .
H8C H 0.512419 0.938077 0.733606 0.082 Uiso 1 1 calc R U . . .
C9 C 0.5793(2) 0.7125(2) 0.7044(2) 0.0553(6) Uani 1 1 d . . . . .
H9A H 0.594824 0.725912 0.781053 0.083 Uiso 1 1 calc R U . . .
H9B H 0.654828 0.736544 0.693520 0.083 Uiso 1 1 calc R U . . .
H9C H 0.561760 0.627222 0.686487 0.083 Uiso 1 1 calc R U . . .
C10 C 0.3406(2) 0.75367(18) 0.64728(17) 0.0409(4) Uani 1 1 d . . . . .
H10A H 0.364411 0.747464 0.727007 0.049 Uiso 1 1 calc R U . . .
H10B H 0.275609 0.817730 0.617337 0.049 Uiso 1 1 calc R U . . .
C11 C 0.15887(17) 0.58823(17) 0.70827(16) 0.0351(4) Uani 1 1 d . . . . .
C12 C 0.17063(18) 0.49902(18) 0.78713(16) 0.0378(4) Uani 1 1 d . . . . .
H12 H 0.206275 0.422789 0.784946 0.045 Uiso 1 1 calc R U . . .
C13 C 0.12814(19) 0.5260(2) 0.86912(17) 0.0433(5) Uani 1 1 d . . . . .
C14 C 0.0741(2) 0.6375(2) 0.87376(19) 0.0508(5) Uani 1 1 d . . . . .
H14 H 0.045932 0.653898 0.929386 0.061 Uiso 1 1 calc R U . . .
C15 C 0.0625(2) 0.7247(2) 0.7941(2) 0.0517(5) Uani 1 1 d . . . . .
H15 H 0.026204 0.800606 0.796227 0.062 Uiso 1 1 calc R U . . .
C16 C 0.1042(2) 0.7006(2) 0.71109(18) 0.0442(5) Uani 1 1 d . . . . .
H16 H 0.095426 0.759736 0.657532 0.053 Uiso 1 1 calc R U . . .

loop_
_atom_site_aniso_label
_atom_site_aniso_U_11
_atom_site_aniso_U_22
_atom_site_aniso_U_33
_atom_site_aniso_U_23
_atom_site_aniso_U_13
_atom_site_aniso_U_12
Br1 0.06517(17) 0.0788(2) 0.05598(15) 0.01632(12) 0.03165(12) -0.01229(13)
O1 0.0716(11) 0.0484(9) 0.0712(11) -0.0146(8) 0.0431(9) -0.0241(8)
O2 0.0933(13) 0.0611(10) 0.0603(10) -0.0006(8) 0.0574(10) 0.0037(9)
N1 0.0389(8) 0.0358(8) 0.0413(8) -0.0040(7) 0.0245(7) -0.0051(7)
C1 0.0480(11) 0.0389(11) 0.0462(11) -0.0068(9) 0.0243(9) -0.0059(9)
C2 0.0616(13) 0.0450(12) 0.0482(12) -0.0116(9) 0.0326(11) -0.0077(10)
C3 0.0467(11) 0.0396(11) 0.0408(10) -0.0030(8) 0.0258(9) -0.0006(8)
C4 0.0343(9) 0.0353(9) 0.0376(9) 0.0009(8) 0.0194(8) -0.0005(7)
C5 0.0534(12) 0.0464(11) 0.0419(10) 0.0065(9) 0.0295(10) 0.0064(10)
C6 0.0500(12) 0.0440(11) 0.0557(12) 0.0079(10) 0.0337(10) 0.0011(9)
C7 0.0395(10) 0.0358(10) 0.0524(11) 0.0008(9) 0.0249(9) -0.0036(8)
C8 0.0503(13) 0.0395(12) 0.0817(17) -0.0007(11) 0.0344(12) -0.0069(10)
C9 0.0478(12) 0.0468(13) 0.0672(15) 0.0042(11) 0.0201(11) -0.0018(10)
C10 0.0466(11) 0.0379(10) 0.0472(11) -0.0045(8) 0.0285(9) -0.0052(9)
C11 0.0307(9) 0.0405(10) 0.0391(9) -0.0032(8) 0.0196(8) -0.0020(8)
C12 0.0336(9) 0.0390(10) 0.0453(10) 0.0000(8) 0.0209(8) -0.0033(8)
C13 0.0388(10) 0.0532(12) 0.0433(11) 0.0016(9) 0.0228(9) -0.0098(9)
C14 0.0462(12) 0.0672(15) 0.0509(12) -0.0071(11) 0.0321(10) -0.0033(11)
C15 0.0493(12) 0.0513(13) 0.0648(14) -0.0038(11) 0.0341(11) 0.0091(10)
C16 0.0432(11) 0.0455(12) 0.0504(11) 0.0054(9) 0.0260(9) 0.0066(9)

loop_
_atom_type_symbol
_atom_type_description
_atom_type_scat_dispersion_real
_atom_type_scat_dispersion_imag
_atom_type_scat_source
C C 0.0033 0.0016 'International Tables Vol C Tables 4.2.6.8 and 6.1.1.4'
H H 0.0000 0.0000 'International Tables Vol C Tables 4.2.6.8 and 6.1.1.4'
Br Br -0.2901 2.4595 'International Tables Vol C Tables 4.2.6.8 and 6.1.1.4'
N N 0.0061 0.0033 'International Tables Vol C Tables 4.2.6.8 and 6.1.1.4'
O O 0.0106 0.0060 'International Tables Vol C Tables 4.2.6.8 and 6.1.1.4'

loop_
_geom_angle_atom_site_label_1
_geom_angle_atom_site_label_2
_geom_angle_atom_site_label_3
_geom_angle
_geom_angle_site_symmetry_1
_geom_angle_site_symmetry_3
_geom_angle_publ_flag
C1 N1 C4 110.33(15) . . ?
C1 N1 C11 123.20(15) . . ?
C4 N1 C11 126.45(15) . . ?
O1 C1 N1 124.83(19) . . ?
O1 C1 C2 128.69(19) . . ?
N1 C1 C2 106.48(16) . . ?
C1 C2 H2A 111.1 . . ?
C1 C2 H2B 111.1 . . ?
H2A C2 H2B 109.1 . . ?
C3 C2 C1 103.15(16) . . ?
C3 C2 H2A 111.1 . . ?
C3 C2 H2B 111.1 . . ?
C4 C3 C2 109.81(17) . . ?
C4 C3 C5 121.49(19) . . ?
C5 C3 C2 128.69(17) . . ?
N1 C4 C10 123.90(16) . . ?
C3 C4 N1 110.22(17) . . ?
C3 C4 C10 125.86(17) . . ?
O2 C5 C3 122.7(2) . . ?
O2 C5 C6 121.79(19) . . ?
C3 C5 C6 115.49(17) . . ?
C5 C6 H6A 108.4 . . ?
C5 C6 H6B 108.4 . . ?
C5 C6 C7 115.41(16) . . ?
H6A C6 H6B 107.5 . . ?
C7 C6 H6A 108.4 . . ?
C7 C6 H6B 108.4 . . ?
C6 C7 C10 109.30(16) . . ?
C8 C7 C6 109.77(18) . . ?
C8 C7 C10 108.10(17) . . ?
C9 C7 C6 109.83(18) . . ?
C9 C7 C8 109.69(18) . . ?
C9 C7 C10 110.13(17) . . ?
C7 C8 H8A 109.5 . . ?
C7 C8 H8B 109.5 . . ?
C7 C8 H8C 109.5 . . ?
H8A C8 H8B 109.5 . . ?
H8A C8 H8C 109.5 . . ?
H8B C8 H8C 109.5 . . ?
C7 C9 H9A 109.5 . . ?
C7 C9 H9B 109.5 . . ?
C7 C9 H9C 109.5 . . ?
H9A C9 H9B 109.5 . . ?
H9A C9 H9C 109.5 . . ?
H9B C9 H9C 109.5 . . ?
C4 C10 C7 111.48(16) . . ?
C4 C10 H10A 109.3 . . ?
C4 C10 H10B 109.3 . . ?
C7 C10 H10A 109.3 . . ?
C7 C10 H10B 109.3 . . ?
H10A C10 H10B 108.0 . . ?
C12 C11 N1 118.70(17) . . ?
C16 C11 N1 120.89(17) . . ?
C16 C11 C12 120.40(17) . . ?
C11 C12 H12 120.7 . . ?
C13 C12 C11 118.56(19) . . ?
C13 C12 H12 120.7 . . ?
C12 C13 Br1 117.68(16) . . ?
C14 C13 Br1 120.36(15) . . ?
C14 C13 C12 121.94(19) . . ?
C13 C14 H14 120.7 . . ?
C13 C14 C15 118.59(19) . . ?
C15 C14 H14 120.7 . . ?
C14 C15 H15 119.6 . . ?
C14 C15 C16 120.9(2) . . ?
C16 C15 H15 119.6 . . ?
C11 C16 C15 119.7(2) . . ?
C11 C16 H16 120.2 . . ?
C15 C16 H16 120.2 . . ?

loop_
_geom_bond_atom_site_label_1
_geom_bond_atom_site_label_2
_geom_bond_distance
_geom_bond_site_symmetry_2
_geom_bond_publ_flag
Br1 C13 1.901(2) . ?
O1 C1 1.206(2) . ?
O2 C5 1.222(2) . ?
N1 C1 1.401(3) . ?
N1 C4 1.406(2) . ?
N1 C11 1.428(2) . ?
C1 C2 1.515(3) . ?
C2 H2A 0.9700 . ?
C2 H2B 0.9700 . ?
C2 C3 1.494(3) . ?
C3 C4 1.344(3) . ?
C3 C5 1.449(3) . ?
C4 C10 1.485(3) . ?
C5 C6 1.508(3) . ?
C6 H6A 0.9700 . ?
C6 H6B 0.9700 . ?
C6 C7 1.537(3) . ?
C7 C8 1.531(3) . ?
C7 C9 1.526(3) . ?
C7 C10 1.548(3) . ?
C8 H8A 0.9600 . ?
C8 H8B 0.9600 . ?
C8 H8C 0.9600 . ?
C9 H9A 0.9600 . ?
C9 H9B 0.9600 . ?
C9 H9C 0.9600 . ?
C10 H10A 0.9700 . ?
C10 H10B 0.9700 . ?
C11 C12 1.388(3) . ?
C11 C16 1.380(3) . ?
C12 H12 0.9300 . ?
C12 C13 1.385(3) . ?
C13 C14 1.375(3) . ?
C14 H14 0.9300 . ?
C14 C15 1.380(3) . ?
C15 H15 0.9300 . ?
C15 C16 1.385(3) . ?
C16 H16 0.9300 . ?

loop_
_geom_torsion_atom_site_label_1
_geom_torsion_atom_site_label_2
_geom_torsion_atom_site_label_3
_geom_torsion_atom_site_label_4
_geom_torsion
_geom_torsion_site_symmetry_1
_geom_torsion_site_symmetry_2
_geom_torsion_site_symmetry_3
_geom_torsion_site_symmetry_4
_geom_torsion_publ_flag
Br1 C13 C14 C15 178.20(17) . . . . ?
O1 C1 C2 C3 179.1(2) . . . . ?
O2 C5 C6 C7 -149.6(2) . . . . ?
N1 C1 C2 C3 -0.5(2) . . . . ?
N1 C4 C10 C7 158.08(18) . . . . ?
N1 C11 C12 C13 179.47(17) . . . . ?
N1 C11 C16 C15 -179.53(19) . . . . ?
C1 N1 C4 C3 0.1(2) . . . . ?
C1 N1 C4 C10 -178.33(19) . . . . ?
C1 N1 C11 C12 49.7(3) . . . . ?
C1 N1 C11 C16 -129.9(2) . . . . ?
C1 C2 C3 C4 0.6(2) . . . . ?
C1 C2 C3 C5 179.4(2) . . . . ?
C2 C3 C4 N1 -0.4(2) . . . . ?
C2 C3 C4 C10 177.9(2) . . . . ?
C2 C3 C5 O2 -1.2(4) . . . . ?
C2 C3 C5 C6 176.3(2) . . . . ?
C3 C4 C10 C7 -20.1(3) . . . . ?
C3 C5 C6 C7 32.9(3) . . . . ?
C4 N1 C1 O1 -179.3(2) . . . . ?
C4 N1 C1 C2 0.3(2) . . . . ?
C4 N1 C11 C12 -131.7(2) . . . . ?
C4 N1 C11 C16 48.7(3) . . . . ?
C4 C3 C5 O2 177.5(2) . . . . ?
C4 C3 C5 C6 -5.0(3) . . . . ?
C5 C3 C4 N1 -179.35(18) . . . . ?
C5 C3 C4 C10 -1.0(3) . . . . ?
C5 C6 C7 C8 -170.83(18) . . . . ?
C5 C6 C7 C9 68.5(2) . . . . ?
C5 C6 C7 C10 -52.4(2) . . . . ?
C6 C7 C10 C4 44.1(2) . . . . ?
C8 C7 C10 C4 163.59(18) . . . . ?
C9 C7 C10 C4 -76.6(2) . . . . ?
C11 N1 C1 O1 -0.5(3) . . . . ?
C11 N1 C1 C2 179.11(17) . . . . ?
C11 N1 C4 C3 -178.68(18) . . . . ?
C11 N1 C4 C10 2.9(3) . . . . ?
C11 C12 C13 Br1 -177.82(14) . . . . ?
C11 C12 C13 C14 0.5(3) . . . . ?
C12 C11 C16 C15 0.9(3) . . . . ?
C12 C13 C14 C15 -0.1(3) . . . . ?
C13 C14 C15 C16 0.1(3) . . . . ?
C14 C15 C16 C11 -0.4(3) . . . . ?
C16 C11 C12 C13 -0.9(3) . . . . ?
